data_7028153
loop_
_publ_author_name
'S\"uss-Fink, Georg'
'Godefroy, Isabelle'
'Ferrand, Vincent'
'Neels, Antonia'
'Stoeckli-Evans, Helen'

_publ_section_title
;
 Saturated and unsaturated triruthenium clusters containing three
 sterically demanding phosphine ligands: synthesis and structure of
 [Ru3(CO)9(PCy3)3] and [Ru3H2(CO)6(PCy3)3]
;
_journal_issue 4
_journal_name_full 'Journal of the Chemical Society, Dalton Transactions'
_journal_page_first 515
_journal_paper_doi 10.1039/a708037i
_journal_year 1998
_chemical_formula_sum 'C63.6 H103.2 Cl1.2 O10.5 P3 Ru3'
_chemical_formula_weight 1474.52
_chemical_name_systematic
; 
 ? 
;
_space_group_IT_number 205
_symmetry_cell_setting cubic
_symmetry_space_group_name_Hall '-P 2ac 2ab 3'
_symmetry_space_group_name_H-M 'P a -3'
_atom_sites_solution_hydrogens geom
_atom_sites_solution_primary direct
_atom_sites_solution_secondary difmap
_audit_creation_method SHELXL-97
_cell_angle_alpha 90.00
_cell_angle_beta 90.00
_cell_angle_gamma 90.00
_cell_formula_units_Z 8
_cell_length_a 24.1347(12)
_cell_length_b 24.1347(12)
_cell_length_c 24.1347(12)
_cell_measurement_reflns_used 19
_cell_measurement_temperature 223(2)
_cell_measurement_theta_max 19.9
_cell_measurement_theta_min 13.3
_cell_volume 14058.1(12)
_computing_cell_refinement 'STOE DIF4'
_computing_data_collection 'STOE DIF4'
_computing_data_reduction 'STOE REDU4'
_computing_molecular_graphics 'Schakal 92 (Keller, Germany, 1993)'
_computing_publication_material 'SHELXL-97 (Sheldrick, 1997)'
_computing_structure_refinement 'SHELXL-97 (Sheldrick, 1997)'
_computing_structure_solution 'SHELXS-93 (Sheldrick, 1990)'
_diffrn_ambient_temperature 223(2)
_diffrn_measurement_device_type 'STOE-Siemens AED2 4 circle diffractometer'
_diffrn_measurement_method 2\Q/\W
_diffrn_radiation_monochromator graphite
_diffrn_radiation_source 'fine-focus sealed tube'
_diffrn_radiation_type MoK\a
_diffrn_radiation_wavelength 0.71073
_diffrn_reflns_av_R_equivalents 0.0000
_diffrn_reflns_av_sigmaI/netI 0.0430
_diffrn_reflns_limit_h_max 19
_diffrn_reflns_limit_h_min 0
_diffrn_reflns_limit_k_max 20
_diffrn_reflns_limit_k_min 0
_diffrn_reflns_limit_l_max 28
_diffrn_reflns_limit_l_min 2
_diffrn_reflns_number 4156
_diffrn_reflns_theta_full 25.02
_diffrn_reflns_theta_max 25.02
_diffrn_reflns_theta_min 2.07
_diffrn_standards_decay_% <2
_diffrn_standards_interval_time 60
_diffrn_standards_number 2
_exptl_absorpt_coefficient_mu 0.802
_exptl_absorpt_correction_type none
_exptl_crystal_colour red
_exptl_crystal_density_diffrn 1.393
_exptl_crystal_density_method 'not measured'
_exptl_crystal_description Block
_exptl_crystal_F_000 6130
_exptl_crystal_size_max 0.61
_exptl_crystal_size_mid 0.46
_exptl_crystal_size_min 0.34
_refine_diff_density_max 1.120
_refine_diff_density_min -0.582
_refine_diff_density_rms 0.117
_refine_ls_extinction_coef 0.00026(8)
_refine_ls_extinction_expression Fc^*^=kFc[1+0.001xFc^2^\l^3^/sin(2\q)]^-1/4^
_refine_ls_extinction_method SHELXL
_refine_ls_goodness_of_fit_ref 1.194
_refine_ls_hydrogen_treatment mixed
_refine_ls_matrix_type full
_refine_ls_number_parameters 266
_refine_ls_number_reflns 4156
_refine_ls_number_restraints 0
_refine_ls_restrained_S_all 1.194
_refine_ls_R_factor_all 0.0837
_refine_ls_R_factor_gt 0.0577
_refine_ls_shift/su_max 0.054
_refine_ls_shift/su_mean 0.002
_refine_ls_structure_factor_coef Fsqd
_refine_ls_weighting_details 'w=1/[\s^2^(Fo^2^)+(0.0528P)^2^+71.1082P] where P=(Fo^2^+2Fc^2^)/3'
_refine_ls_weighting_scheme calc
_refine_ls_wR_factor_gt 0.1346
_refine_ls_wR_factor_ref 0.1536
_reflns_number_gt 3224
_reflns_number_total 4156
_reflns_threshold_expression >2sigma(I)
_cod_data_source_file i708037sup1.cif
_cod_data_source_block compound1
_cod_depositor_comments
;
The following automatic conversions were performed:

'_symmetry_cell_setting' value 'Cubic' changed to 'cubic' according
to /home/saulius/struct/CIF-dictionaries/cif_core.dic dictionary
named 'cif_core.dic' version 2.4.2 from 2011-04-26.

Automatic conversion script
Id: cif_fix_values 1891 2012-01-12 08:04:46Z andrius 

The following automatic conversions were performed:

'_refine_ls_weighting_scheme' value 'calc
w=1/[\s^2^(Fo^2^)+(0.0528P)^2^+71.1082P] where P=(Fo^2^+2Fc^2^)/3'
was changed to 'calc'. New tag '_refine_ls_weighting_details' was
created. The value of the new tag was set to
'w=1/[\s^2^(Fo^2^)+(0.0528P)^2^+71.1082P] where P=(Fo^2^+2Fc^2^)/3'.

Automatic conversion script
Id: cif_fix_values 3143 2015-03-26 13:38:13Z robertas 
;
_cod_original_sg_symbol_H-M 'P a-3'
_cod_original_formula_sum 'C63.60 H103.20 Cl1.20 O10.50 P3 Ru3'
_cod_database_code 7028153

loop_
_symmetry_equiv_pos_as_xyz
'x, y, z'
'y, z, x'
'z, x, y'
'x+1/2, y, -z+1/2'
'y+1/2, z, -x+1/2'
'z+1/2, x, -y+1/2'
'y+1/2, -z+1/2, -x'
'z+1/2, -x+1/2, -y'
'-z, x+1/2, -y+1/2'
'-x, y+1/2, -z+1/2'
'-y, z+1/2, -x+1/2'
'x+1/2, -y+1/2, -z'
'-x, -y, -z'
'-y, -z, -x'
'-z, -x, -y'
'-x-1/2, -y, z-1/2'
'-y-1/2, -z, x-1/2'
'-z-1/2, -x, y-1/2'
'-y-1/2, z-1/2, x'
'-z-1/2, x-1/2, y'
'z, -x-1/2, y-1/2'
'x, -y-1/2, z-1/2'
'y, -z-1/2, x-1/2'
'-x-1/2, y-1/2, z'

loop_
_atom_site_label
_atom_site_type_symbol
_atom_site_fract_x
_atom_site_fract_y
_atom_site_fract_z
_atom_site_U_iso_or_equiv
_atom_site_adp_type
_atom_site_occupancy
_atom_site_calc_flag
_atom_site_refinement_flags
Ru1 Ru 0.21372(2) 0.29115(2) 0.19840(2) 0.01966(19) Uani 1 d .
C1 C 0.1630(3) 0.2440(3) 0.1588(3) 0.0247(14) Uani 1 d .
C2 C 0.2499(3) 0.3117(3) 0.1328(3) 0.0273(14) Uani 1 d .
C3 C 0.2648(3) 0.3339(3) 0.2428(3) 0.0293(15) Uani 1 d .
C4 C 0.0797(2) 0.3484(3) 0.1695(3) 0.0246(14) Uani 1 d .
H4 H 0.0891 0.3336 0.1324 0.029 Uiso 1 calc R
C5 C 0.0475(3) 0.3013(3) 0.1987(3) 0.0297(15) Uani 1 d .
H5A H 0.0726 0.2702 0.2062 0.045 Uiso 1 calc R
H5B H 0.0329 0.3146 0.2342 0.045 Uiso 1 calc R
C6 C -0.0005(3) 0.2816(3) 0.1619(3) 0.0356(17) Uani 1 d .
H6A H 0.0145 0.2652 0.1279 0.053 Uiso 1 calc R
H6B H -0.0214 0.2527 0.1814 0.053 Uiso 1 calc R
C7 C -0.0398(3) 0.3288(3) 0.1466(3) 0.0413(19) Uani 1 d .
H7A H -0.0593 0.3416 0.1799 0.062 Uiso 1 calc R
H7B H -0.0674 0.3155 0.1201 0.062 Uiso 1 calc R
C8 C -0.0075(3) 0.3772(3) 0.1212(3) 0.0386(17) Uani 1 d .
H8A H 0.0080 0.3656 0.0855 0.058 Uiso 1 calc R
H8B H -0.0329 0.4081 0.1143 0.058 Uiso 1 calc R
C9 C 0.0390(3) 0.3966(3) 0.1586(3) 0.0346(16) Uani 1 d .
H9A H 0.0237 0.4098 0.1939 0.052 Uiso 1 calc R
H9B H 0.0588 0.4275 0.1411 0.052 Uiso 1 calc R
C10 C 0.1683(3) 0.4276(3) 0.1614(3) 0.0269(14) Uani 1 d .
H10 H 0.1409 0.4569 0.1701 0.032 Uiso 1 calc R
C11 C 0.2250(3) 0.4504(3) 0.1793(3) 0.0331(16) Uani 1 d .
H11A H 0.2253 0.4553 0.2197 0.050 Uiso 1 calc R
H11B H 0.2539 0.4236 0.1697 0.050 Uiso 1 calc R
C12 C 0.2374(3) 0.5056(3) 0.1514(3) 0.0406(18) Uani 1 d .
H12A H 0.2744 0.5182 0.1624 0.061 Uiso 1 calc R
H12B H 0.2104 0.5333 0.1637 0.061 Uiso 1 calc R
C13 C 0.2348(3) 0.5002(3) 0.0882(3) 0.046(2) Uani 1 d .
H13A H 0.2399 0.5368 0.0713 0.069 Uiso 1 calc R
H13B H 0.2649 0.4762 0.0755 0.069 Uiso 1 calc R
C14 C 0.1797(3) 0.4761(3) 0.0698(3) 0.0410(18) Uani 1 d .
H14A H 0.1802 0.4709 0.0296 0.062 Uiso 1 calc R
H14B H 0.1501 0.5025 0.0786 0.062 Uiso 1 calc R
C15 C 0.1672(3) 0.4205(3) 0.0979(3) 0.0329(16) Uani 1 d .
H15A H 0.1949 0.3929 0.0867 0.049 Uiso 1 calc R
H15B H 0.1307 0.4071 0.0863 0.049 Uiso 1 calc R
C16 C 0.1264(3) 0.3971(3) 0.2708(3) 0.0252(14) Uani 1 d .
H16 H 0.0935 0.3758 0.2830 0.030 Uiso 1 calc R
C17 C 0.1079(3) 0.4582(3) 0.2700(3) 0.0395(18) Uani 1 d .
H17A H 0.1395 0.4817 0.2602 0.059 Uiso 1 calc R
H17B H 0.0793 0.4632 0.2416 0.059 Uiso 1 calc R
C18 C 0.0851(4) 0.4759(3) 0.3266(3) 0.047(2) Uani 1 d .
H18A H 0.0756 0.5153 0.3256 0.070 Uiso 1 calc R
H18B H 0.0511 0.4550 0.3346 0.070 Uiso 1 calc R
C19 C 0.1270(4) 0.4656(3) 0.3725(3) 0.053(2) Uani 1 d .
H19A H 0.1102 0.4745 0.4084 0.080 Uiso 1 calc R
H19B H 0.1589 0.4902 0.3672 0.080 Uiso 1 calc R
C20 C 0.1468(4) 0.4054(3) 0.3731(3) 0.049(2) Uani 1 d .
H20A H 0.1758 0.4008 0.4011 0.073 Uiso 1 calc R
H20B H 0.1159 0.3809 0.3828 0.073 Uiso 1 calc R
C21 C 0.1695(3) 0.3893(3) 0.3165(3) 0.0363(17) Uani 1 d .
H21A H 0.1812 0.3505 0.3173 0.054 Uiso 1 calc R
H21B H 0.2021 0.4121 0.3082 0.054 Uiso 1 calc R
C22 C 0.0915(6) 0.4085(6) 0.5915(6) 0.063(7) Uani 0.60 d SP
O1 O 0.1323(2) 0.21946(19) 0.13210(19) 0.0341(11) Uani 1 d .
O2 O 0.2730(2) 0.3233(2) 0.0929(2) 0.0372(12) Uani 1 d .
O3 O 0.2944(2) 0.3631(2) 0.2654(2) 0.0368(12) Uani 1 d .
O23 O 0.0500(4) 0.4793(10) 0.0178(11) 0.077(5) Uani 0.50 d P
P1 P 0.14720(7) 0.36576(6) 0.20217(7) 0.0222(4) Uani 1 d .
Cl1A Cl 0.1152(11) 0.438(3) 0.5354(17) 0.21(2) Uani 0.20 d P
Cl1B Cl 0.1005(17) 0.4004(9) 0.5229(7) 0.122(12) Uani 0.20 d P

loop_
_atom_site_aniso_label
_atom_site_aniso_U_11
_atom_site_aniso_U_22
_atom_site_aniso_U_33
_atom_site_aniso_U_23
_atom_site_aniso_U_13
_atom_site_aniso_U_12
Ru1 0.0212(3) 0.0176(3) 0.0202(3) 0.00117(18) 0.00074(19) 0.0014(2)
C1 0.028(3) 0.026(3) 0.020(3) 0.003(3) 0.004(3) 0.003(3)
C2 0.025(3) 0.026(3) 0.031(4) 0.005(3) 0.003(3) 0.003(3)
C3 0.033(4) 0.035(4) 0.020(3) 0.003(3) 0.003(3) 0.005(3)
C4 0.020(3) 0.023(3) 0.030(4) 0.005(3) 0.002(3) 0.002(3)
C5 0.028(3) 0.029(4) 0.033(4) 0.006(3) 0.001(3) 0.001(3)
C6 0.033(4) 0.039(4) 0.035(4) 0.006(3) 0.002(3) -0.008(3)
C7 0.023(4) 0.055(5) 0.045(5) 0.012(4) -0.003(3) -0.001(3)
C8 0.029(4) 0.047(5) 0.040(4) 0.011(4) -0.001(3) 0.006(3)
C9 0.032(4) 0.027(4) 0.045(4) 0.005(3) -0.002(3) 0.005(3)
C10 0.030(4) 0.023(3) 0.028(4) -0.001(3) 0.008(3) 0.004(3)
C11 0.036(4) 0.024(3) 0.039(4) 0.006(3) 0.000(3) -0.008(3)
C12 0.045(5) 0.026(4) 0.050(5) 0.006(3) 0.007(4) -0.006(3)
C13 0.054(5) 0.034(4) 0.049(5) 0.010(4) 0.012(4) -0.004(4)
C14 0.057(5) 0.031(4) 0.035(4) 0.011(3) 0.001(4) 0.005(4)
C15 0.037(4) 0.029(4) 0.032(4) 0.006(3) 0.007(3) -0.001(3)
C16 0.027(3) 0.019(3) 0.030(3) -0.002(3) 0.006(3) 0.005(3)
C17 0.049(5) 0.027(4) 0.043(4) -0.002(3) 0.007(4) 0.006(3)
C18 0.061(5) 0.033(4) 0.045(5) -0.007(4) 0.015(4) 0.013(4)
C19 0.082(7) 0.039(5) 0.039(5) -0.016(4) 0.012(4) 0.009(4)
C20 0.071(6) 0.051(5) 0.024(4) -0.003(4) 0.006(4) 0.006(4)
C21 0.043(4) 0.033(4) 0.032(4) -0.007(3) -0.002(3) 0.005(3)
C22 0.063(7) 0.063(7) 0.063(7) 0.014(7) -0.014(7) 0.014(7)
O1 0.040(3) 0.029(3) 0.033(3) -0.004(2) -0.010(2) -0.004(2)
O2 0.038(3) 0.039(3) 0.035(3) 0.012(2) 0.011(2) 0.003(2)
O3 0.036(3) 0.032(3) 0.043(3) -0.009(2) -0.008(2) -0.006(2)
O23 0.023(6) 0.086(9) 0.122(11) 0.097(9) 0.012(9) 0.014(8)
P1 0.0230(8) 0.0193(8) 0.0245(8) 0.0006(6) 0.0001(7) 0.0009(6)
Cl1A 0.112(16) 0.36(5) 0.16(3) 0.21(3) -0.015(19) -0.05(3)
Cl1B 0.25(4) 0.083(13) 0.034(7) -0.011(9) 0.005(12) 0.046(15)

loop_
_atom_type_symbol
_atom_type_description
_atom_type_scat_dispersion_real
_atom_type_scat_dispersion_imag
_atom_type_scat_source
Ru Ru -1.2594 0.8363 'International Tables Vol C Tables 4.2.6.8 and 6.1.1.4'
C C 0.0033 0.0016 'International Tables Vol C Tables 4.2.6.8 and 6.1.1.4'
H H 0.0000 0.0000 'International Tables Vol C Tables 4.2.6.8 and 6.1.1.4'
O O 0.0106 0.0060 'International Tables Vol C Tables 4.2.6.8 and 6.1.1.4'
P P 0.1023 0.0942 'International Tables Vol C Tables 4.2.6.8 and 6.1.1.4'
Cl Cl 0.1484 0.1585 'International Tables Vol C Tables 4.2.6.8 and 6.1.1.4'

loop_
_geom_angle_atom_site_label_1
_geom_angle_atom_site_label_2
_geom_angle_atom_site_label_3
_geom_angle
_geom_angle_site_symmetry_1
_geom_angle_site_symmetry_3
C2 Ru1 C1 91.9(3) . .
C2 Ru1 C3 91.7(3) . .
C1 Ru1 C3 175.3(3) . .
C2 Ru1 P1 98.3(2) . .
C1 Ru1 P1 92.13(19) . .
C3 Ru1 P1 90.3(2) . .
C2 Ru1 Ru1 90.7(2) . 2
C1 Ru1 Ru1 90.93(19) . 2
C3 Ru1 Ru1 86.1(2) . 2
P1 Ru1 Ru1 170.43(4) . 2
C2 Ru1 Ru1 150.5(2) . 3
C1 Ru1 Ru1 85.52(18) . 3
C3 Ru1 Ru1 89.85(19) . 3
P1 Ru1 Ru1 111.21(5) . 3
Ru1 Ru1 Ru1 60.0 2 3
O1 C1 Ru1 174.2(5) . .
O2 C2 Ru1 178.2(6) . .
O3 C3 Ru1 173.4(6) . .
C9 C4 C5 108.2(5) . .
C9 C4 P1 117.3(5) . .
C5 C4 P1 114.4(4) . .
C9 C4 H4 105.3 . .
C5 C4 H4 105.3 . .
P1 C4 H4 105.3 . .
C6 C5 C4 110.1(5) . .
C6 C5 H5A 109.6 . .
C4 C5 H5A 109.6 . .
C6 C5 H5B 109.6 . .
C4 C5 H5B 109.6 . .
H5A C5 H5B 108.2 . .
C7 C6 C5 112.1(6) . .
C7 C6 H6A 109.2 . .
C5 C6 H6A 109.2 . .
C7 C6 H6B 109.2 . .
C5 C6 H6B 109.2 . .
H6A C6 H6B 107.9 . .
C6 C7 C8 110.5(6) . .
C6 C7 H7A 109.5 . .
C8 C7 H7A 109.5 . .
C6 C7 H7B 109.5 . .
C8 C7 H7B 109.5 . .
H7A C7 H7B 108.1 . .
C9 C8 C7 111.9(6) . .
C9 C8 H8A 109.2 . .
C7 C8 H8A 109.2 . .
C9 C8 H8B 109.2 . .
C7 C8 H8B 109.2 . .
H8A C8 H8B 107.9 . .
C8 C9 C4 109.8(6) . .
C8 C9 H9A 109.7 . .
C4 C9 H9A 109.7 . .
C8 C9 H9B 109.7 . .
C4 C9 H9B 109.7 . .
H9A C9 H9B 108.2 . .
C11 C10 C15 109.6(5) . .
C11 C10 P1 112.4(5) . .
C15 C10 P1 115.6(5) . .
C11 C10 H10 106.2 . .
C15 C10 H10 106.2 . .
P1 C10 H10 106.2 . .
C12 C11 C10 111.3(6) . .
C12 C11 H11A 109.4 . .
C10 C11 H11A 109.4 . .
C12 C11 H11B 109.4 . .
C10 C11 H11B 109.4 . .
H11A C11 H11B 108.0 . .
C11 C12 C13 111.0(6) . .
C11 C12 H12A 109.4 . .
C13 C12 H12A 109.4 . .
C11 C12 H12B 109.4 . .
C13 C12 H12B 109.4 . .
H12A C12 H12B 108.0 . .
C14 C13 C12 111.1(6) . .
C14 C13 H13A 109.4 . .
C12 C13 H13A 109.4 . .
C14 C13 H13B 109.4 . .
C12 C13 H13B 109.4 . .
H13A C13 H13B 108.0 . .
C13 C14 C15 112.2(6) . .
C13 C14 H14A 109.2 . .
C15 C14 H14A 109.2 . .
C13 C14 H14B 109.2 . .
C15 C14 H14B 109.2 . .
H14A C14 H14B 107.9 . .
C14 C15 C10 109.7(6) . .
C14 C15 H15A 109.7 . .
C10 C15 H15A 109.7 . .
C14 C15 H15B 109.7 . .
C10 C15 H15B 109.7 . .
H15A C15 H15B 108.2 . .
C21 C16 C17 108.9(6) . .
C21 C16 P1 113.8(4) . .
C17 C16 P1 116.7(5) . .
C21 C16 H16 105.5 . .
C17 C16 H16 105.5 . .
P1 C16 H16 105.5 . .
C18 C17 C16 111.0(6) . .
C18 C17 H17A 109.4 . .
C16 C17 H17A 109.4 . .
C18 C17 H17B 109.4 . .
C16 C17 H17B 109.4 . .
H17A C17 H17B 108.0 . .
C19 C18 C17 111.3(7) . .
C19 C18 H18A 109.4 . .
C17 C18 H18A 109.4 . .
C19 C18 H18B 109.4 . .
C17 C18 H18B 109.4 . .
H18A C18 H18B 108.0 . .
C18 C19 C20 111.6(7) . .
C18 C19 H19A 109.3 . .
C20 C19 H19A 109.3 . .
C18 C19 H19B 109.3 . .
C20 C19 H19B 109.3 . .
H19A C19 H19B 108.0 . .
C21 C20 C19 110.3(6) . .
C21 C20 H20A 109.6 . .
C19 C20 H20A 109.6 . .
C21 C20 H20B 109.6 . .
C19 C20 H20B 109.6 . .
H20A C20 H20B 108.1 . .
C20 C21 C16 111.9(6) . .
C20 C21 H21A 109.2 . .
C16 C21 H21A 109.2 . .
C20 C21 H21B 109.2 . .
C16 C21 H21B 109.2 . .
H21A C21 H21B 107.9 . .
Cl1A C22 Cl1A 94.5(19) . 8_456
Cl1A C22 Cl1A 94.5(19) . 17_666
Cl1A C22 Cl1A 94.5(19) 8_456 17_666
Cl1A C22 Cl1B 68.4(19) . 17_666
Cl1A C22 Cl1B 119.9(17) 8_456 17_666
Cl1A C22 Cl1B 36.2(18) 17_666 17_666
Cl1A C22 Cl1B 36.2(18) . .
Cl1A C22 Cl1B 68.4(19) 8_456 .
Cl1A C22 Cl1B 119.9(17) 17_666 .
Cl1B C22 Cl1B 103.1(14) 17_666 .
Cl1A C22 Cl1B 119.9(17) . 8_456
Cl1A C22 Cl1B 36.2(18) 8_456 8_456
Cl1A C22 Cl1B 68.4(19) 17_666 8_456
Cl1B C22 Cl1B 103.1(14) 17_666 8_456
Cl1B C22 Cl1B 103.1(14) . 8_456
O23 O23 O23 114.9(6) 21_565 19_665
C4 P1 C10 101.4(3) . .
C4 P1 C16 103.2(3) . .
C10 P1 C16 102.5(3) . .
C4 P1 Ru1 113.5(2) . .
C10 P1 Ru1 113.4(2) . .
C16 P1 Ru1 120.6(2) . .
Cl1B Cl1A C22 74.2(16) . .
Cl1B Cl1A Cl1B 129(2) . 17_666
C22 Cl1A Cl1B 56.9(14) . 17_666
Cl1B Cl1A Cl1A 47(2) . 8_456
C22 Cl1A Cl1A 42.7(10) . 8_456
Cl1B Cl1A Cl1A 83.5(17) 17_666 8_456
Cl1B Cl1A Cl1A 106.4(19) . 17_666
C22 Cl1A Cl1A 42.7(10) . 17_666
Cl1B Cl1A Cl1A 23.9(18) 17_666 17_666
Cl1A Cl1A Cl1A 60.000(12) 8_456 17_666
Cl1A Cl1B C22 69.6(19) . .
Cl1A Cl1B Cl1A 109(3) . 8_456
C22 Cl1B Cl1A 54.7(10) . 8_456

loop_
_geom_bond_atom_site_label_1
_geom_bond_atom_site_label_2
_geom_bond_distance
_geom_bond_site_symmetry_2
Ru1 C2 1.876(7) .
Ru1 C1 1.924(7) .
Ru1 C3 1.931(7) .
Ru1 P1 2.4141(16) .
Ru1 Ru1 2.9396(8) 2
Ru1 Ru1 2.9396(8) 3
C1 O1 1.147(8) .
C2 O2 1.147(8) .
C3 O3 1.143(8) .
C4 C9 1.545(8) .
C4 C5 1.547(8) .
C4 P1 1.857(6) .
C4 H4 0.9900 .
C5 C6 1.536(9) .
C5 H5A 0.9800 .
C5 H5B 0.9800 .
C6 C7 1.528(10) .
C6 H6A 0.9800 .
C6 H6B 0.9800 .
C7 C8 1.532(10) .
C7 H7A 0.9800 .
C7 H7B 0.9800 .
C8 C9 1.516(10) .
C8 H8A 0.9800 .
C8 H8B 0.9800 .
C9 H9A 0.9800 .
C9 H9B 0.9800 .
C10 C11 1.536(9) .
C10 C15 1.542(9) .
C10 P1 1.859(6) .
C10 H10 0.9900 .
C11 C12 1.524(9) .
C11 H11A 0.9800 .
C11 H11B 0.9800 .
C12 C13 1.531(11) .
C12 H12A 0.9800 .
C12 H12B 0.9800 .
C13 C14 1.518(11) .
C13 H13A 0.9800 .
C13 H13B 0.9800 .
C14 C15 1.535(9) .
C14 H14A 0.9800 .
C14 H14B 0.9800 .
C15 H15A 0.9800 .
C15 H15B 0.9800 .
C16 C21 1.528(9) .
C16 C17 1.540(9) .
C16 P1 1.888(6) .
C16 H16 0.9900 .
C17 C18 1.536(10) .
C17 H17A 0.9800 .
C17 H17B 0.9800 .
C18 C19 1.521(12) .
C18 H18A 0.9800 .
C18 H18B 0.9800 .
C19 C20 1.530(11) .
C19 H19A 0.9800 .
C19 H19B 0.9800 .
C20 C21 1.521(10) .
C20 H20A 0.9800 .
C20 H20B 0.9800 .
C21 H21A 0.9800 .
C21 H21B 0.9800 .
C22 Cl1A 1.64(2) .
C22 Cl1A 1.64(2) 8_456
C22 Cl1A 1.64(2) 17_666
C22 Cl1B 1.68(2) 17_666
C22 Cl1B 1.68(2) .
C22 Cl1B 1.68(2) 8_456
O23 O23 1.403(10) 21_565
O23 O23 1.403(10) 19_665
Cl1A Cl1B 1.03(5) .
Cl1A Cl1B 1.87(4) 17_666
Cl1A Cl1A 2.41(5) 8_456
Cl1A Cl1A 2.41(5) 17_666
Cl1B Cl1A 1.87(4) 8_456

loop_
_geom_torsion_atom_site_label_1
_geom_torsion_atom_site_label_2
_geom_torsion_atom_site_label_3
_geom_torsion_atom_site_label_4
_geom_torsion
_geom_torsion_site_symmetry_1
_geom_torsion_site_symmetry_4
C2 Ru1 C1 O1 -45(5) . .
C3 Ru1 C1 O1 174(4) . .
P1 Ru1 C1 O1 53(5) . .
Ru1 Ru1 C1 O1 -136(5) 2 .
Ru1 Ru1 C1 O1 164(5) 3 .
C1 Ru1 C2 O2 -97(20) . .
C3 Ru1 C2 O2 80(20) . .
P1 Ru1 C2 O2 171(100) . .
Ru1 Ru1 C2 O2 -6(20) 2 .
Ru1 Ru1 C2 O2 -13(20) 3 .
C2 Ru1 C3 O3 44(5) . .
C1 Ru1 C3 O3 -175(4) . .
P1 Ru1 C3 O3 -54(5) . .
Ru1 Ru1 C3 O3 135(5) 2 .
Ru1 Ru1 C3 O3 -165(5) 3 .
C9 C4 C5 C6 59.6(7) . .
P1 C4 C5 C6 -167.6(5) . .
C4 C5 C6 C7 -56.8(8) . .
C5 C6 C7 C8 53.3(8) . .
C6 C7 C8 C9 -54.7(9) . .
C7 C8 C9 C4 59.3(8) . .
C5 C4 C9 C8 -61.0(7) . .
P1 C4 C9 C8 167.7(5) . .
C15 C10 C11 C12 58.3(7) . .
P1 C10 C11 C12 -171.7(5) . .
C10 C11 C12 C13 -56.7(8) . .
C11 C12 C13 C14 54.4(9) . .
C12 C13 C14 C15 -55.2(9) . .
C13 C14 C15 C10 56.9(8) . .
C11 C10 C15 C14 -57.5(7) . .
P1 C10 C15 C14 174.2(5) . .
C21 C16 C17 C18 -57.0(8) . .
P1 C16 C17 C18 172.6(5) . .
C16 C17 C18 C19 55.8(9) . .
C17 C18 C19 C20 -54.5(9) . .
C18 C19 C20 C21 55.0(10) . .
C19 C20 C21 C16 -57.8(9) . .
C17 C16 C21 C20 58.7(8) . .
P1 C16 C21 C20 -169.4(5) . .
C9 C4 P1 C10 -45.4(6) . .
C5 C4 P1 C10 -173.8(5) . .
C9 C4 P1 C16 60.4(5) . .
C5 C4 P1 C16 -67.9(5) . .
C9 C4 P1 Ru1 -167.4(4) . .
C5 C4 P1 Ru1 64.3(5) . .
C11 C10 P1 C4 -178.7(5) . .
C15 C10 P1 C4 -51.8(5) . .
C11 C10 P1 C16 74.8(5) . .
C15 C10 P1 C16 -158.3(5) . .
C11 C10 P1 Ru1 -56.7(5) . .
C15 C10 P1 Ru1 70.2(5) . .
C21 C16 P1 C4 151.6(5) . .
C17 C16 P1 C4 -80.4(6) . .
C21 C16 P1 C10 -103.4(5) . .
C17 C16 P1 C10 24.7(6) . .
C21 C16 P1 Ru1 23.6(6) . .
C17 C16 P1 Ru1 151.7(4) . .
C2 Ru1 P1 C4 93.3(3) . .
C1 Ru1 P1 C4 1.1(3) . .
C3 Ru1 P1 C4 -174.9(3) . .
Ru1 Ru1 P1 C4 -107.5(3) 2 .
Ru1 Ru1 P1 C4 -85.0(2) 3 .
C2 Ru1 P1 C10 -21.6(3) . .
C1 Ru1 P1 C10 -113.9(3) . .
C3 Ru1 P1 C10 70.1(3) . .
Ru1 Ru1 P1 C10 137.6(3) 2 .
Ru1 Ru1 P1 C10 160.1(2) 3 .
C2 Ru1 P1 C16 -143.5(3) . .
C1 Ru1 P1 C16 124.2(3) . .
C3 Ru1 P1 C16 -51.8(3) . .
Ru1 Ru1 P1 C16 15.7(4) 2 .
Ru1 Ru1 P1 C16 38.2(2) 3 .
Cl1A C22 Cl1A Cl1B -43(3) 8_456 .
Cl1A C22 Cl1A Cl1B -138(2) 17_666 .
Cl1B C22 Cl1A Cl1B -163(4) 17_666 .
Cl1B C22 Cl1A Cl1B -70(3) 8_456 .
Cl1A C22 Cl1A Cl1B 120.4(15) 8_456 17_666
Cl1A C22 Cl1A Cl1B 25(2) 17_666 17_666
Cl1B C22 Cl1A Cl1B 163(4) . 17_666
Cl1B C22 Cl1A Cl1B 93.1(19) 8_456 17_666
Cl1A C22 Cl1A Cl1A -95(2) 17_666 8_456
Cl1B C22 Cl1A Cl1A -120.4(15) 17_666 8_456
Cl1B C22 Cl1A Cl1A 43(3) . 8_456
Cl1B C22 Cl1A Cl1A -27.3(19) 8_456 8_456
Cl1A C22 Cl1A Cl1A 95(2) 8_456 17_666
Cl1B C22 Cl1A Cl1A -25(2) 17_666 17_666
Cl1B C22 Cl1A Cl1A 138(2) . 17_666
Cl1B C22 Cl1A Cl1A 68(3) 8_456 17_666
Cl1B Cl1A Cl1B C22 -18(4) 17_666 .
Cl1A Cl1A Cl1B C22 -39(3) 8_456 .
Cl1A Cl1A Cl1B C22 -28.5(12) 17_666 .
C22 Cl1A Cl1B Cl1A 39(3) . 8_456
Cl1B Cl1A Cl1B Cl1A 21(6) 17_666 8_456
Cl1A Cl1A Cl1B Cl1A 10(3) 17_666 8_456
Cl1A C22 Cl1B Cl1A 133(4) 8_456 .
Cl1A C22 Cl1B Cl1A 51(3) 17_666 .
Cl1B C22 Cl1B Cl1A 16(4) 17_666 .
Cl1B C22 Cl1B Cl1A 123(2) 8_456 .
Cl1A C22 Cl1B Cl1A -133(4) . 8_456
Cl1A C22 Cl1B Cl1A -83(3) 17_666 8_456
Cl1B C22 Cl1B Cl1A -117.2(16) 17_666 8_456
Cl1B C22 Cl1B Cl1A -10(2) 8_456 8_456
